data_4338353
loop_
_publ_author_name
'Han, Lei'
'Qin, Lan'
'Xu, Lan-Ping'
'Zhao, Wen-Na'

_publ_section_title
;
 Doubly interpenetrated chiral (10,3)-a network with charge-transfer-type
 guest inclusion.
;
_journal_issue 4
_journal_name_full 'Inorganic chemistry'
_journal_page_first 1667
_journal_page_last 1669
_journal_paper_doi 10.1021/ic301707h
_journal_volume 52
_journal_year 2013
_chemical_formula_moiety 'C48 H28 N6 O14 Zn3'
_chemical_formula_sum 'C48 H28 N6 O14 Zn3'
_chemical_formula_weight 1108.87
_chemical_name_systematic
; 
 ? 
;
_space_group_IT_number 94
_symmetry_cell_setting tetragonal
_symmetry_space_group_name_Hall 'P 4n 2n'
_symmetry_space_group_name_H-M 'P 42 21 2'
_atom_sites_solution_hydrogens geom
_atom_sites_solution_primary direct
_atom_sites_solution_secondary difmap
_audit_creation_method SHELXL-97
_cell_angle_alpha 90.00
_cell_angle_beta 90.00
_cell_angle_gamma 90.00
_cell_formula_units_Z 4
_cell_length_a 25.5599(15)
_cell_length_b 25.5599(15)
_cell_length_c 12.7833(12)
_cell_measurement_temperature 298(2)
_cell_measurement_theta_max 49.62
_cell_measurement_theta_min 3.46
_cell_volume 8351.4(10)
_computing_cell_refinement 'Siemens XSCANS'
_computing_data_collection 'Siemens XSCANS'
_computing_data_reduction 'Siemens SHELXTL'
_computing_molecular_graphics 'SHELXTL (Sheldrick, 2008)'
_computing_publication_material SHELXL97
_computing_structure_refinement 'SHELXL97 (Sheldrick, 2008)'
_computing_structure_solution 'SHELXS97 (Sheldrick, 2008)'
_diffrn_ambient_temperature 298(2)
_diffrn_detector_area_resol_mean 0
_diffrn_measured_fraction_theta_full 0.825
_diffrn_measured_fraction_theta_max 0.825
_diffrn_measurement_device_type 'Siemens P4'
_diffrn_measurement_method '\w scans'
_diffrn_radiation_monochromator graphite
_diffrn_radiation_source 'fine-focus sealed tube'
_diffrn_radiation_type CuK\a
_diffrn_radiation_wavelength 1.54178
_diffrn_reflns_av_R_equivalents 0.0560
_diffrn_reflns_av_sigmaI/netI 0.1291
_diffrn_reflns_limit_h_max 19
_diffrn_reflns_limit_h_min -19
_diffrn_reflns_limit_k_max 25
_diffrn_reflns_limit_k_min -19
_diffrn_reflns_limit_l_max 11
_diffrn_reflns_limit_l_min -5
_diffrn_reflns_number 6400
_diffrn_reflns_theta_full 49.62
_diffrn_reflns_theta_max 49.62
_diffrn_reflns_theta_min 3.46
_diffrn_standards_decay_% 0
_diffrn_standards_interval_count 0
_diffrn_standards_interval_time 0
_diffrn_standards_number 0
_exptl_absorpt_coefficient_mu 1.365
_exptl_absorpt_correction_T_max 0.761
_exptl_absorpt_correction_T_min 0.686
_exptl_absorpt_correction_type multi-scan
_exptl_absorpt_process_details 'SADABS (Sheldrick, 1996)'
_exptl_crystal_colour colorless
_exptl_crystal_density_diffrn 0.882
_exptl_crystal_density_method 'not measured'
_exptl_crystal_description block
_exptl_crystal_F_000 2240
_exptl_crystal_size_max 0.24
_exptl_crystal_size_mid 0.24
_exptl_crystal_size_min 0.20
_refine_diff_density_max 0.343
_refine_diff_density_min -0.303
_refine_diff_density_rms 0.079
_refine_ls_abs_structure_details 'Flack H D (1983), Acta Cryst. A39, 876-881'
_refine_ls_abs_structure_Flack -0.07(15)
_refine_ls_extinction_method none
_refine_ls_goodness_of_fit_ref 0.891
_refine_ls_hydrogen_treatment constr
_refine_ls_matrix_type full
_refine_ls_number_parameters 321
_refine_ls_number_reflns 3374
_refine_ls_number_restraints 0
_refine_ls_restrained_S_all 0.891
_refine_ls_R_factor_all 0.1651
_refine_ls_R_factor_gt 0.0852
_refine_ls_shift/su_max 0.001
_refine_ls_shift/su_mean 0.000
_refine_ls_structure_factor_coef Fsqd
_refine_ls_weighting_details 'calc w=1/[\s^2^(Fo^2^)+(0.1530P)^2^+0.0000P] where P=(Fo^2^+2Fc^2^)/3'
_refine_ls_weighting_scheme calc
_refine_ls_wR_factor_gt 0.2392
_refine_ls_wR_factor_ref 0.2659
_reflns_number_gt 1279
_reflns_number_total 3374
_reflns_threshold_expression >2sigma(I)
_cod_data_source_file ic301707h_si_002.cif
_cod_data_source_block 111225a
_cod_original_sg_symbol_H-M P4(2)2(1)2
_cod_database_code 4338353

loop_
_symmetry_equiv_pos_as_xyz
'x, y, z'
'-y+1/2, x+1/2, z+1/2'
'-x, -y, z'
'y+1/2, -x+1/2, z+1/2'
'x+1/2, -y+1/2, -z+1/2'
'-x+1/2, y+1/2, -z+1/2'
'y, x, -z'
'-y, -x, -z'

loop_
_atom_site_label
_atom_site_type_symbol
_atom_site_fract_x
_atom_site_fract_y
_atom_site_fract_z
_atom_site_U_iso_or_equiv
_atom_site_adp_type
_atom_site_occupancy
_atom_site_symmetry_multiplicity
_atom_site_calc_flag
_atom_site_refinement_flags
Zn1 Zn 0.12514(11) 0.12514(11) 1.0000 0.1318(15) Uani 1 2 d S
Zn2 Zn 0.20515(11) 0.04442(12) 0.8395(3) 0.1390(12) Uani 1 1 d .
N1 N 0.3061(12) 0.4257(15) 1.0067(19) 0.145(7) Uani 1 1 d .
N2 N 0.3265(14) 0.3693(9) 0.862(3) 0.140(7) Uani 1 1 d .
N3 N 0.3788(9) 0.4443(11) 0.897(3) 0.141(8) Uani 1 1 d .
O1 O 0.1223(6) 0.2064(7) 0.9927(15) 0.157(6) Uani 1 1 d .
O2 O 0.2557(8) 0.0979(8) 0.8695(17) 0.162(8) Uani 1 1 d .
O3 O 0.1223(6) 0.0425(6) 0.9972(17) 0.150(6) Uani 1 1 d .
O4 O 0.1876(7) -0.0050(8) 0.9454(17) 0.163(8) Uani 1 1 d .
O5 O 0.1522(8) 0.0619(7) 0.7414(17) 0.156(8) Uani 1 1 d .
O6 O 0.1298(6) 0.1276(6) 1.1655(14) 0.147(5) Uani 1 1 d .
O7 O 0.2481(7) -0.0047(7) 0.7452(15) 0.220(6) Uani 1 1 d .
C1 C 0.1266(15) 0.2466(14) 1.055(3) 0.145(11) Uani 1 1 d .
C2 C 0.1517(13) 0.0076(13) 0.998(3) 0.148(11) Uani 1 1 d .
C3 C 0.1237(16) 0.0966(13) 0.758(3) 0.156(12) Uani 1 1 d .
C4 C 0.2944(16) 0.3836(17) 0.943(3) 0.145(10) Uani 1 1 d .
C5 C 0.3646(16) 0.4042(17) 0.833(4) 0.141(9) Uani 1 1 d .
C6 C 0.3470(16) 0.4572(15) 0.980(4) 0.139(9) Uani 1 1 d .
C7 C 0.2499(15) 0.3484(17) 0.966(4) 0.142(10) Uani 1 1 d .
C8 C 0.222(2) 0.3572(13) 1.057(4) 0.149(9) Uani 1 1 d .
H8A H 0.2286 0.3869 1.0993 0.179 Uiso 1 1 calc R
C9 C 0.1829(15) 0.322(2) 1.084(3) 0.148(10) Uani 1 1 d .
H9A H 0.1663 0.3246 1.1499 0.178 Uiso 1 1 calc R
C10 C 0.1680(14) 0.2826(15) 1.016(4) 0.145(9) Uani 1 1 d .
C11 C 0.1958(19) 0.2751(12) 0.925(4) 0.144(9) Uani 1 1 d .
H11A H 0.1875 0.2466 0.8799 0.173 Uiso 1 1 calc R
C12 C 0.2351(16) 0.3089(19) 0.898(3) 0.146(9) Uani 1 1 d .
H12A H 0.2525 0.3052 0.8332 0.175 Uiso 1 1 calc R
C13 C 0.4000(18) 0.394(2) 0.746(3) 0.143(9) Uani 1 1 d .
C14 C 0.3939(11) 0.3459(17) 0.700(3) 0.145(10) Uani 1 1 d .
H14A H 0.3680 0.3220 0.7241 0.174 Uiso 1 1 calc R
C15 C 0.4273(18) 0.3335(12) 0.618(3) 0.145(9) Uani 1 1 d .
H15A H 0.4234 0.3015 0.5812 0.174 Uiso 1 1 calc R
C16 C 0.4662(15) 0.369(2) 0.592(3) 0.145(9) Uani 1 1 d .
C17 C 0.4719(12) 0.4156(16) 0.644(3) 0.144(10) Uani 1 1 d .
H17A H 0.4990 0.4390 0.6241 0.173 Uiso 1 1 calc R
C18 C 0.4389(17) 0.4290(12) 0.725(3) 0.134(8) Uani 1 1 d .
H18A H 0.4431 0.4605 0.7632 0.161 Uiso 1 1 calc R
C19 C 0.3581(17) 0.4980(14) 1.059(3) 0.141(9) Uani 1 1 d .
C20 C 0.4049(15) 0.5253(16) 1.044(2) 0.148(9) Uani 1 1 d .
H20A H 0.4284 0.5150 0.9901 0.177 Uiso 1 1 calc R
C21 C 0.4171(12) 0.5675(14) 1.107(3) 0.144(9) Uani 1 1 d .
H21A H 0.4481 0.5869 1.0950 0.173 Uiso 1 1 calc R
C22 C 0.3846(17) 0.5814(13) 1.189(3) 0.139(9) Uani 1 1 d .
C23 C 0.3388(15) 0.5538(16) 1.203(2) 0.145(10) Uani 1 1 d .
H23A H 0.3167 0.5625 1.2604 0.174 Uiso 1 1 calc R
C24 C 0.3241(12) 0.5138(14) 1.137(3) 0.143(9) Uani 1 1 d .
H24A H 0.2910 0.4973 1.1442 0.171 Uiso 1 1 calc R

loop_
_atom_site_aniso_label
_atom_site_aniso_U_11
_atom_site_aniso_U_22
_atom_site_aniso_U_33
_atom_site_aniso_U_23
_atom_site_aniso_U_13
_atom_site_aniso_U_12
Zn1 0.1310(18) 0.1310(18) 0.134(4) -0.004(2) 0.004(2) 0.004(2)
Zn2 0.139(2) 0.140(2) 0.137(2) -0.003(3) 0.001(3) 0.004(2)
N1 0.15(2) 0.148(19) 0.14(2) -0.01(2) 0.003(19) -0.017(17)
N2 0.139(18) 0.144(19) 0.14(2) -0.011(18) 0.003(17) -0.016(18)
N3 0.147(19) 0.14(2) 0.14(2) -0.007(18) 0.00(2) -0.012(17)
O1 0.169(13) 0.142(13) 0.160(17) -0.002(13) -0.010(14) -0.014(12)
O2 0.164(14) 0.159(15) 0.163(19) -0.016(14) 0.006(15) 0.015(12)
O3 0.150(14) 0.131(14) 0.169(15) -0.027(15) -0.006(16) 0.004(10)
O4 0.155(16) 0.161(16) 0.171(19) -0.017(15) 0.005(14) 0.009(14)
O5 0.161(16) 0.142(16) 0.164(16) -0.024(14) -0.005(14) 0.022(11)
O6 0.154(15) 0.143(11) 0.145(15) -0.020(15) -0.021(14) -0.004(11)
O7 0.221(16) 0.214(15) 0.225(15) -0.029(16) 0.009(15) 0.048(14)
C1 0.15(3) 0.14(3) 0.14(3) -0.02(3) 0.00(3) -0.02(3)
C2 0.15(3) 0.14(3) 0.16(4) -0.02(3) -0.01(3) 0.01(2)
C3 0.16(3) 0.15(3) 0.16(4) -0.02(3) 0.00(3) 0.01(3)
C4 0.15(3) 0.15(3) 0.14(3) -0.01(3) -0.01(3) -0.02(3)
C5 0.14(3) 0.14(3) 0.14(3) 0.00(3) 0.00(3) -0.01(3)
C6 0.14(3) 0.14(3) 0.14(3) -0.01(3) 0.00(3) -0.02(3)
C7 0.14(3) 0.14(3) 0.14(4) 0.00(3) 0.00(3) -0.02(3)
C8 0.16(3) 0.15(3) 0.14(3) -0.01(3) 0.00(2) -0.01(3)
C9 0.15(3) 0.15(2) 0.15(3) -0.01(3) 0.00(2) -0.02(2)
C10 0.16(3) 0.14(3) 0.14(4) -0.01(3) 0.00(3) -0.02(3)
C11 0.15(3) 0.14(3) 0.14(3) -0.01(2) 0.00(3) -0.01(3)
C12 0.15(3) 0.14(2) 0.14(3) -0.01(3) 0.00(2) -0.02(2)
C13 0.15(3) 0.14(3) 0.14(3) -0.01(3) 0.00(3) 0.00(3)
C14 0.15(3) 0.15(3) 0.14(3) -0.01(2) 0.01(3) -0.01(2)
C15 0.15(3) 0.15(3) 0.14(3) -0.01(2) 0.00(2) -0.01(3)
C16 0.15(3) 0.15(3) 0.13(3) 0.01(3) 0.00(2) -0.01(3)
C17 0.15(3) 0.14(3) 0.14(3) -0.01(2) 0.00(3) -0.01(2)
C18 0.13(2) 0.14(3) 0.13(3) 0.00(2) 0.01(2) -0.01(2)
C19 0.14(3) 0.15(3) 0.14(3) -0.01(3) 0.00(3) -0.03(3)
C20 0.15(3) 0.16(3) 0.14(3) -0.02(2) 0.01(2) -0.02(2)
C21 0.14(3) 0.14(3) 0.14(3) -0.02(2) 0.00(3) -0.03(2)
C22 0.14(3) 0.15(2) 0.13(3) -0.02(2) 0.01(3) -0.02(3)
C23 0.15(3) 0.15(2) 0.14(3) -0.02(2) 0.01(2) -0.02(2)
C24 0.15(2) 0.15(3) 0.13(3) -0.02(2) 0.01(3) -0.02(2)

loop_
_atom_type_symbol
_atom_type_description
_atom_type_scat_dispersion_real
_atom_type_scat_dispersion_imag
_atom_type_scat_source
C C 0.0181 0.0091 'International Tables Vol C Tables 4.2.6.8 and 6.1.1.4'
H H 0.0000 0.0000 'International Tables Vol C Tables 4.2.6.8 and 6.1.1.4'
N N 0.0311 0.0180 'International Tables Vol C Tables 4.2.6.8 and 6.1.1.4'
O O 0.0492 0.0322 'International Tables Vol C Tables 4.2.6.8 and 6.1.1.4'
Zn Zn -1.5491 0.6778 'International Tables Vol C Tables 4.2.6.8 and 6.1.1.4'

loop_
_geom_angle_atom_site_label_1
_geom_angle_atom_site_label_2
_geom_angle_atom_site_label_3
_geom_angle
_geom_angle_site_symmetry_1
_geom_angle_site_symmetry_3
O1 Zn1 O1 94.1(9) 7_557 .
O1 Zn1 O3 90.0(6) 7_557 .
O1 Zn1 O3 174.7(7) . .
O1 Zn1 O3 174.7(7) 7_557 7_557
O1 Zn1 O3 90.0(6) . 7_557
O3 Zn1 O3 86.0(9) . 7_557
O1 Zn1 O6 84.3(7) 7_557 .
O1 Zn1 O6 91.0(7) . .
O3 Zn1 O6 92.8(7) . .
O3 Zn1 O6 92.3(8) 7_557 .
O1 Zn1 O6 91.0(7) 7_557 7_557
O1 Zn1 O6 84.3(7) . 7_557
O3 Zn1 O6 92.3(8) . 7_557
O3 Zn1 O6 92.8(7) 7_557 7_557
O6 Zn1 O6 173.0(9) . 7_557
O5 Zn2 O4 117.2(8) . .
O5 Zn2 O2 116.3(7) . .
O4 Zn2 O2 119.3(8) . .
O5 Zn2 O7 97.9(8) . .
O4 Zn2 O7 97.9(9) . .
O2 Zn2 O7 101.1(8) . .
C6 N1 C4 119(3) . .
C4 N2 C5 117(3) . .
C5 N3 C6 119(3) . .
C1 O1 Zn1 139.0(19) . .
C1 O2 Zn2 117(2) 7_557 .
C2 O3 Zn1 138(2) . .
C2 O4 Zn2 114(3) . .
C3 O5 Zn2 120(3) . .
C3 O6 Zn1 135.5(19) 7_557 .
O2 C1 O1 125(4) 7_557 .
O2 C1 C10 125(4) 7_557 .
O1 C1 C10 110(3) . .
O3 C2 O4 135(5) . .
O3 C2 C16 107(4) . 2_545
O4 C2 C16 118(3) . 2_545
O5 C3 O6 126(4) . 7_557
O5 C3 C22 126(4) . 4_454
O6 C3 C22 107(3) 7_557 4_454
N2 C4 N1 121(3) . .
N2 C4 C7 117(5) . .
N1 C4 C7 122(4) . .
N3 C5 N2 121(4) . .
N3 C5 C13 115(4) . .
N2 C5 C13 122(4) . .
N1 C6 N3 120(3) . .
N1 C6 C19 113(4) . .
N3 C6 C19 126(4) . .
C12 C7 C8 120(3) . .
C12 C7 C4 122(5) . .
C8 C7 C4 118(5) . .
C7 C8 C9 118(3) . .
C10 C9 C8 121(3) . .
C9 C10 C11 119(3) . .
C9 C10 C1 116(5) . .
C11 C10 C1 124(5) . .
C12 C11 C10 120(3) . .
C11 C12 C7 121(3) . .
C18 C13 C14 126(4) . .
C18 C13 C5 120(4) . .
C14 C13 C5 114(5) . .
C13 C14 C15 117(4) . .
C16 C15 C14 119(3) . .
C15 C16 C17 121(3) . .
C15 C16 C2 115(4) . 4_554
C17 C16 C2 123(4) . 4_554
C18 C17 C16 121(3) . .
C13 C18 C17 116(3) . .
C24 C19 C20 119(3) . .
C24 C19 C6 125(4) . .
C20 C19 C6 115(4) . .
C21 C20 C19 120(3) . .
C22 C21 C20 121(3) . .
C21 C22 C23 119(3) . .
C21 C22 C3 116(4) . 2
C23 C22 C3 125(4) . 2
C22 C23 C24 122(3) . .
C19 C24 C23 119(3) . .

loop_
_geom_bond_atom_site_label_1
_geom_bond_atom_site_label_2
_geom_bond_distance
_geom_bond_site_symmetry_2
Zn1 O1 2.079(18) 7_557
Zn1 O1 2.079(18) .
Zn1 O3 2.115(17) .
Zn1 O3 2.115(17) 7_557
Zn1 O6 2.120(18) .
Zn1 O6 2.120(18) 7_557
Zn2 O5 1.90(2) .
Zn2 O4 1.91(2) .
Zn2 O2 1.92(2) .
Zn2 O7 2.058(16) .
N1 C6 1.36(3) .
N1 C4 1.38(3) .
N2 C4 1.37(3) .
N2 C5 1.37(3) .
N3 C5 1.36(3) .
N3 C6 1.37(3) .
O1 C1 1.31(3) .
O2 C1 1.23(3) 7_557
O3 C2 1.17(3) .
O4 C2 1.18(3) .
O5 C3 1.17(3) .
O6 C3 1.30(3) 7_557
C1 O2 1.23(3) 7_557
C1 C10 1.49(4) .
C2 C16 1.68(4) 2_545
C3 O6 1.30(3) 7_557
C3 C22 1.48(4) 4_454
C4 C7 1.48(4) .
C5 C13 1.46(4) .
C6 C19 1.48(4) .
C7 C12 1.38(3) .
C7 C8 1.38(3) .
C8 C9 1.38(3) .
C9 C10 1.38(3) .
C10 C11 1.38(3) .
C11 C12 1.37(3) .
C13 C18 1.36(3) .
C13 C14 1.38(3) .
C14 C15 1.39(3) .
C15 C16 1.38(3) .
C16 C17 1.38(3) .
C16 C2 1.68(4) 4_554
C17 C18 1.37(3) .
C19 C24 1.38(3) .
C19 C20 1.40(3) .
C20 C21 1.39(3) .
C21 C22 1.38(3) .
C22 C23 1.38(3) .
C22 C3 1.48(4) 2
C23 C24 1.38(3) .
